data_7240040
loop_
_publ_author_name
'Quarez, \'Eric'
'Jouhara, Alia'
'Grolleau, St\'ephane'
'Dolhem, Franck'
'Dupr\'e, Nicolas'
'Poizot, Philippe'

_publ_section_title
;
 From partial to complete neutralization of 2,5-dihydroxyterephthalic acid
 in the Li--Na system: crystal chemistry and electrochemical behavior of
 Na2Li2C8H2O6vs. Li
;
_journal_issue 9
_journal_name_full CrystEngComm
_journal_page_first 1653
_journal_page_last 1663
_journal_paper_doi 10.1039/C9CE01674K
_journal_volume 22
_journal_year 2020
_chemical_formula_moiety 'C8 H12 Na2 O10'
_chemical_formula_sum 'C8 H12 Na2 O10'
_chemical_formula_weight 314.16
_space_group_crystal_system triclinic
_space_group_IT_number 2
_space_group_name_Hall '-P 1'
_space_group_name_H-M_alt 'P -1'
_atom_sites_solution_hydrogens mixed
_atom_sites_solution_primary direct
_atom_sites_solution_secondary difmap
_audit_creation_method SHELXL-2018/1
_audit_update_record
;
2019-05-13 deposited with the CCDC.	2019-12-27 downloaded from the CCDC.
;
_cell_angle_alpha 100.611(6)
_cell_angle_beta 90.051(12)
_cell_angle_gamma 101.428(11)
_cell_formula_units_Z 4
_cell_length_a 7.3226(11)
_cell_length_b 9.2359(5)
_cell_length_c 18.444(2)
_cell_measurement_reflns_used 18849
_cell_measurement_temperature 295(2)
_cell_measurement_theta_max 31.5
_cell_measurement_theta_min 1.1
_cell_volume 1200.8(2)
_computing_cell_refinement 'Dirax/LSQ (Duisenberg et al., 2000)'
_computing_data_collection 'Collect (Nonius BV, 1998)'
_computing_data_reduction 'EvalCCD (Duisenberg et al., 2003)'
_computing_molecular_graphics 'DIAMOND (Brandenburg, 1999)'
_computing_publication_material 'publCIF (Westrip, 2010)'
_computing_structure_refinement 'SHELXL-2018/1 (Sheldrick, 2018)'
_computing_structure_solution 'SHELXT (Sheldrick, 2015)'
_diffrn_ambient_temperature 295(2)
_diffrn_measured_fraction_theta_full 0.998
_diffrn_measured_fraction_theta_max 0.996
_diffrn_measurement_device_type 'Bruker-Nonius Kappa CCD'
_diffrn_measurement_method 'phi and omega scans'
_diffrn_radiation_type MoK\a
_diffrn_radiation_wavelength 0.71073
_diffrn_reflns_av_R_equivalents 0.0462
_diffrn_reflns_av_unetI/netI 0.0567
_diffrn_reflns_Laue_measured_fraction_full 0.998
_diffrn_reflns_Laue_measured_fraction_max 0.996
_diffrn_reflns_limit_h_max 10
_diffrn_reflns_limit_h_min -10
_diffrn_reflns_limit_k_max 13
_diffrn_reflns_limit_k_min -13
_diffrn_reflns_limit_l_max 27
_diffrn_reflns_limit_l_min -27
_diffrn_reflns_number 18849
_diffrn_reflns_point_group_measured_fraction_full 0.998
_diffrn_reflns_point_group_measured_fraction_max 0.996
_diffrn_reflns_theta_full 25.242
_diffrn_reflns_theta_max 31.499
_diffrn_reflns_theta_min 1.124
_diffrn_source 'sealed X-ray tube'
_exptl_absorpt_coefficient_mu 0.219
_exptl_absorpt_correction_T_max 0.9754
_exptl_absorpt_correction_T_min 0.9293
_exptl_absorpt_correction_type gaussian
_exptl_absorpt_process_details Jana2006
_exptl_crystal_colour light_yellow
_exptl_crystal_density_diffrn 1.738
_exptl_crystal_description needle
_exptl_crystal_F_000 648
_exptl_crystal_recrystallization_method 'Re-crystallisation from solvent'
_exptl_crystal_size_max 0.243
_exptl_crystal_size_mid 0.220
_exptl_crystal_size_min 0.120
_refine_diff_density_max 0.443
_refine_diff_density_min -0.366
_refine_diff_density_rms 0.079
_refine_ls_extinction_method none
_refine_ls_goodness_of_fit_ref 1.059
_refine_ls_hydrogen_treatment mixed
_refine_ls_matrix_type full
_refine_ls_number_parameters 442
_refine_ls_number_reflns 7947
_refine_ls_number_restraints 0
_refine_ls_restrained_S_all 1.059
_refine_ls_R_factor_all 0.1197
_refine_ls_R_factor_gt 0.0555
_refine_ls_shift/su_max 0.001
_refine_ls_shift/su_mean 0.000
_refine_ls_structure_factor_coef Fsqd
_refine_ls_weighting_details 'w=1/[\s^2^(Fo^2^)+(0.0561P)^2^+0.7247P] where P=(Fo^2^+2Fc^2^)/3'
_refine_ls_weighting_scheme calc
_refine_ls_wR_factor_gt 0.1248
_refine_ls_wR_factor_ref 0.1593
_reflns_Friedel_coverage 0.000
_reflns_number_gt 4397
_reflns_number_total 7947
_reflns_threshold_expression 'I > 2\s(I)'
_cod_data_source_file c9ce01674k2.cif
_cod_data_source_block shelx_CCDC3
_cod_depositor_comments 'Adding full bibliography for 7240037--7240040.cif.'
_cod_original_cell_volume 1200.9(2)
_cod_database_code 7240040
_shelx_shelxl_version_number 2018/1
_shelx_space_group_comment
;
The symmetry employed for this shelxl refinement is uniquely defined
by the following loop, which should always be used as a source of
symmetry information in preference to the above space-group names.
They are only intended as comments.
;

loop_
_space_group_symop_operation_xyz
'x, y, z'
'-x, -y, -z'

loop_
_atom_site_label
_atom_site_type_symbol
_atom_site_fract_x
_atom_site_fract_y
_atom_site_fract_z
_atom_site_U_iso_or_equiv
_atom_site_adp_type
_atom_site_occupancy
_atom_site_site_symmetry_order
_atom_site_calc_flag
_atom_site_refinement_flags_posn
_atom_site_refinement_flags_adp
_atom_site_refinement_flags_occupancy
_atom_site_disorder_assembly
_atom_site_disorder_group
Na1A Na 0.54425(12) -0.16398(10) 0.36871(5) 0.0245(2) Uani 1 1 d . . . . .
Na2A Na 0.04610(12) -0.15606(10) 0.37125(5) 0.0257(2) Uani 1 1 d . . . . .
O2A O 0.2704(2) 0.76415(17) 0.44763(8) 0.0239(3) Uani 1 1 d . . . . .
H2A H 0.320(5) 0.834(4) 0.4818(19) 0.054(10) Uiso 1 1 d . . . . .
O5A O 0.2337(2) 0.24072(17) 0.55703(8) 0.0248(3) Uani 1 1 d . . . . .
H5A H 0.195(5) 0.169(4) 0.518(2) 0.062(10) Uiso 1 1 d . . . . .
O11A O 0.4147(2) 0.90699(17) 0.56850(8) 0.0286(4) Uani 1 1 d . . . . .
O12A O 0.4820(2) 0.79304(17) 0.65823(8) 0.0279(4) Uani 1 1 d . . . . .
O41A O 0.0306(3) 0.21231(17) 0.34604(8) 0.0319(4) Uani 1 1 d . . . . .
O42A O 0.0970(2) 0.09818(17) 0.43570(8) 0.0290(4) Uani 1 1 d . . . . .
C1A C 0.3294(3) 0.6412(2) 0.54771(10) 0.0176(4) Uani 1 1 d . . . . .
C2A C 0.2622(3) 0.6357(2) 0.47552(11) 0.0184(4) Uani 1 1 d . . . . .
C3A C 0.1868(3) 0.4980(2) 0.43138(11) 0.0194(4) Uani 1 1 d . . . . .
H3A H 0.142666 0.494789 0.383705 0.023 Uiso 1 1 calc R U . . .
C4A C 0.1764(3) 0.3645(2) 0.45743(10) 0.0176(4) Uani 1 1 d . . . . .
C5A C 0.2429(3) 0.3707(2) 0.52980(11) 0.0178(4) Uani 1 1 d . . . . .
C6A C 0.3181(3) 0.5076(2) 0.57383(11) 0.0198(4) Uani 1 1 d . . . . .
H6A H 0.361689 0.510578 0.621568 0.024 Uiso 1 1 calc R U . . .
C11A C 0.4145(3) 0.7898(2) 0.59513(11) 0.0203(4) Uani 1 1 d . . . . .
C41A C 0.0954(3) 0.2157(2) 0.40925(11) 0.0209(4) Uani 1 1 d . . . . .
O1A O 0.3100(2) -0.0882(2) 0.30342(10) 0.0273(4) Uani 1 1 d . . . . .
O3A O -0.0490(3) -0.3536(2) 0.26261(11) 0.0364(4) Uani 1 1 d . . . . .
O4A O 0.5601(3) -0.3573(2) 0.26486(10) 0.0383(5) Uani 1 1 d . . . . .
O6A O -0.1915(2) -0.0666(2) 0.30720(10) 0.0260(4) Uani 1 1 d . . . . .
H11A H 0.302(4) -0.114(4) 0.2603(19) 0.045(9) Uiso 1 1 d . . . . .
H12A H 0.356(4) -0.001(4) 0.3102(18) 0.044(9) Uiso 1 1 d . . . . .
H31A H 0.004(5) -0.314(4) 0.223(2) 0.067(11) Uiso 1 1 d . . . . .
H32A H -0.169(6) -0.353(4) 0.262(2) 0.088(14) Uiso 1 1 d . . . . .
H41A H 0.495(5) -0.453(4) 0.256(2) 0.073(11) Uiso 1 1 d . . . . .
H42A H 0.554(5) -0.320(4) 0.225(2) 0.057(10) Uiso 1 1 d . . . . .
H61A H -0.201(4) -0.083(3) 0.2645(18) 0.034(8) Uiso 1 1 d . . . . .
H62A H -0.139(5) 0.019(4) 0.3190(18) 0.050(10) Uiso 1 1 d . . . . .
Na1B Na 0.62750(12) -0.15512(10) 0.87132(5) 0.0252(2) Uani 1 1 d . . . . .
Na2B Na 0.12157(12) -0.16472(9) 0.86843(5) 0.0242(2) Uani 1 1 d . . . . .
O2B O 0.3615(2) 0.75506(17) 0.94587(8) 0.0245(3) Uani 1 1 d . . . . .
H2B H 0.358(5) 0.824(4) 0.9826(19) 0.051(9) Uiso 1 1 d . . . . .
O5B O 0.1364(2) 0.23107(17) 1.05478(8) 0.0235(3) Uani 1 1 d . . . . .
H5B H 0.144(5) 0.162(4) 1.0192(19) 0.053(10) Uiso 1 1 d . . . . .
O11B O 0.2943(2) 0.89705(17) 1.06803(9) 0.0292(4) Uani 1 1 d . . . . .
O12B O 0.1684(2) 0.78086(17) 1.15693(8) 0.0287(4) Uani 1 1 d . . . . .
O41B O 0.3298(2) 0.20102(17) 0.84441(8) 0.0292(4) Uani 1 1 d . . . . .
O42B O 0.2070(2) 0.08887(16) 0.93472(8) 0.0282(4) Uani 1 1 d . . . . .
C1B C 0.2419(3) 0.6311(2) 1.04561(10) 0.0180(4) Uani 1 1 d . . . . .
C2B C 0.3062(3) 0.6256(2) 0.97355(11) 0.0179(4) Uani 1 1 d . . . . .
C3B C 0.3125(3) 0.4879(2) 0.92920(11) 0.0194(4) Uani 1 1 d . . . . .
H3B H 0.354216 0.485042 0.881451 0.023 Uiso 1 1 calc R U . . .
C4B C 0.2573(3) 0.3545(2) 0.95507(10) 0.0175(4) Uani 1 1 d . . . . .
C5B C 0.1929(3) 0.3603(2) 1.02726(11) 0.0181(4) Uani 1 1 d . . . . .
C6B C 0.1861(3) 0.4979(2) 1.07156(11) 0.0192(4) Uani 1 1 d . . . . .
H6B H 0.143747 0.500843 1.119218 0.023 Uiso 1 1 calc R U . . .
C11B C 0.2338(3) 0.7796(2) 1.09395(11) 0.0204(4) Uani 1 1 d . . . . .
C41B C 0.2655(3) 0.2055(2) 0.90765(11) 0.0204(4) Uani 1 1 d . . . . .
O1B O 0.3964(2) -0.0895(2) 0.80477(10) 0.0264(4) Uani 1 1 d . . . . .
O3B O 0.0096(3) -0.3585(2) 0.76574(10) 0.0380(5) Uani 1 1 d . . . . .
O4B O 0.6215(3) -0.3536(2) 0.76241(11) 0.0356(4) Uani 1 1 d . . . . .
O6B O -0.0929(2) -0.0654(2) 0.80578(10) 0.0259(3) Uani 1 1 d . . . . .
H11B H 0.407(4) -0.111(4) 0.7630(19) 0.043(9) Uiso 1 1 d . . . . .
H12B H 0.398(5) -0.004(4) 0.8137(18) 0.045(10) Uiso 1 1 d . . . . .
H31B H 0.030(5) -0.456(5) 0.754(2) 0.078(12) Uiso 1 1 d . . . . .
H32B H 0.031(5) -0.327(4) 0.724(2) 0.060(10) Uiso 1 1 d . . . . .
H41B H 0.743(6) -0.362(5) 0.762(2) 0.097(15) Uiso 1 1 d . . . . .
H42B H 0.589(5) -0.316(4) 0.725(2) 0.069(12) Uiso 1 1 d . . . . .
H61B H -0.098(4) -0.083(3) 0.7629(18) 0.038(8) Uiso 1 1 d . . . . .
H62B H -0.100(5) 0.024(4) 0.8153(19) 0.057(10) Uiso 1 1 d . . . . .

loop_
_atom_site_aniso_label
_atom_site_aniso_U_11
_atom_site_aniso_U_22
_atom_site_aniso_U_33
_atom_site_aniso_U_23
_atom_site_aniso_U_13
_atom_site_aniso_U_12
Na1A 0.0252(5) 0.0240(4) 0.0249(4) 0.0058(3) -0.0002(3) 0.0055(3)
Na2A 0.0271(5) 0.0242(4) 0.0264(4) 0.0059(4) 0.0007(3) 0.0055(4)
O2A 0.0348(9) 0.0153(7) 0.0208(7) 0.0048(6) -0.0061(6) 0.0017(6)
O5A 0.0357(9) 0.0172(7) 0.0214(7) 0.0061(6) -0.0047(6) 0.0032(6)
O11A 0.0437(10) 0.0174(7) 0.0233(8) 0.0028(6) -0.0048(7) 0.0035(7)
O12A 0.0387(10) 0.0224(8) 0.0201(7) 0.0000(6) -0.0074(6) 0.0040(7)
O41A 0.0506(11) 0.0207(8) 0.0208(8) 0.0027(6) -0.0125(7) -0.0005(7)
O42A 0.0430(10) 0.0172(7) 0.0255(8) 0.0039(6) -0.0072(7) 0.0029(7)
C1A 0.0182(10) 0.0176(9) 0.0161(9) 0.0018(7) -0.0006(7) 0.0033(7)
C2A 0.0213(10) 0.0181(9) 0.0170(9) 0.0051(7) 0.0018(7) 0.0049(8)
C3A 0.0234(11) 0.0180(9) 0.0161(9) 0.0027(7) -0.0034(7) 0.0033(8)
C4A 0.0195(10) 0.0161(9) 0.0163(9) 0.0009(7) -0.0005(7) 0.0033(7)
C5A 0.0194(10) 0.0173(9) 0.0179(9) 0.0053(7) -0.0001(7) 0.0046(7)
C6A 0.0225(11) 0.0214(10) 0.0154(9) 0.0038(7) -0.0016(7) 0.0038(8)
C11A 0.0228(11) 0.0197(10) 0.0176(9) 0.0014(8) -0.0010(8) 0.0041(8)
C41A 0.0244(11) 0.0166(9) 0.0207(10) 0.0026(8) -0.0002(8) 0.0026(8)
O1A 0.0272(9) 0.0304(9) 0.0224(9) 0.0057(7) -0.0026(6) 0.0002(7)
O3A 0.0420(12) 0.0245(9) 0.0426(11) 0.0037(8) 0.0047(9) 0.0085(8)
O4A 0.0575(13) 0.0231(9) 0.0290(10) 0.0039(7) -0.0016(8) -0.0039(8)
O6A 0.0311(9) 0.0231(9) 0.0208(8) 0.0036(7) -0.0018(6) -0.0008(7)
Na1B 0.0265(5) 0.0242(4) 0.0252(4) 0.0063(4) 0.0005(3) 0.0047(4)
Na2B 0.0253(5) 0.0232(4) 0.0243(4) 0.0052(3) 0.0021(3) 0.0047(3)
O2B 0.0378(9) 0.0160(7) 0.0204(8) 0.0067(6) 0.0072(6) 0.0038(6)
O5B 0.0358(9) 0.0152(7) 0.0196(7) 0.0047(6) 0.0071(6) 0.0042(6)
O11B 0.0434(10) 0.0162(7) 0.0270(8) 0.0032(6) 0.0060(7) 0.0047(7)
O12B 0.0432(10) 0.0224(8) 0.0195(7) 0.0008(6) 0.0075(7) 0.0069(7)
O41B 0.0457(10) 0.0206(8) 0.0207(8) 0.0019(6) 0.0085(7) 0.0071(7)
O42B 0.0441(10) 0.0154(7) 0.0235(8) 0.0024(6) 0.0066(7) 0.0035(6)
C1B 0.0193(10) 0.0178(9) 0.0170(9) 0.0026(7) -0.0005(7) 0.0047(7)
C2B 0.0195(10) 0.0173(9) 0.0170(9) 0.0041(7) 0.0010(7) 0.0029(7)
C3B 0.0252(11) 0.0193(9) 0.0139(9) 0.0034(7) 0.0030(7) 0.0044(8)
C4B 0.0194(10) 0.0171(9) 0.0160(9) 0.0030(7) 0.0003(7) 0.0035(7)
C5B 0.0194(10) 0.0169(9) 0.0173(9) 0.0046(7) 0.0011(7) 0.0012(7)
C6B 0.0218(10) 0.0194(9) 0.0167(9) 0.0032(7) 0.0030(7) 0.0050(8)
C11B 0.0241(11) 0.0169(9) 0.0192(9) 0.0008(8) -0.0012(8) 0.0045(8)
C41B 0.0238(11) 0.0187(9) 0.0182(9) 0.0011(8) 0.0009(8) 0.0054(8)
O1B 0.0330(9) 0.0271(9) 0.0218(9) 0.0054(7) 0.0037(7) 0.0119(7)
O3B 0.0625(13) 0.0242(9) 0.0294(10) 0.0046(7) 0.0017(8) 0.0146(8)
O4B 0.0391(11) 0.0248(9) 0.0414(11) 0.0059(8) -0.0042(8) 0.0031(8)
O6B 0.0355(10) 0.0223(8) 0.0218(8) 0.0038(7) 0.0033(7) 0.0104(7)

loop_
_atom_type_symbol
_atom_type_description
_atom_type_scat_dispersion_real
_atom_type_scat_dispersion_imag
_atom_type_scat_source
C C 0.0033 0.0016 'International Tables Vol C Tables 4.2.6.8 and 6.1.1.4'
H H 0.0000 0.0000 'International Tables Vol C Tables 4.2.6.8 and 6.1.1.4'
O O 0.0106 0.0060 'International Tables Vol C Tables 4.2.6.8 and 6.1.1.4'
Na Na 0.0362 0.0249 'International Tables Vol C Tables 4.2.6.8 and 6.1.1.4'

loop_
_geom_angle_atom_site_label_1
_geom_angle_atom_site_label_2
_geom_angle_atom_site_label_3
_geom_angle
_geom_angle_site_symmetry_1
_geom_angle_site_symmetry_3
_geom_angle_publ_flag
O6A Na1A O1A 99.67(7) 1_655 . ?
O6A Na1A O4A 75.51(7) 1_655 . ?
O1A Na1A O4A 89.16(8) . . ?
O6A Na1A O11A 82.46(7) 1_655 2_666 ?
O1A Na1A O11A 81.00(7) . 2_666 ?
O4A Na1A O11A 154.00(7) . 2_666 ?
O6A Na1A O5A 84.32(6) 1_655 2_656 ?
O1A Na1A O5A 175.57(7) . 2_656 ?
O4A Na1A O5A 93.72(7) . 2_656 ?
O11A Na1A O5A 97.71(6) 2_666 2_656 ?
O6A Na1A O2A 172.23(7) 1_655 1_545 ?
O1A Na1A O2A 81.04(6) . 1_545 ?
O4A Na1A O2A 112.26(7) . 1_545 ?
O11A Na1A O2A 90.03(6) 2_666 1_545 ?
O5A Na1A O2A 94.74(6) 2_656 1_545 ?
O6A Na1A Na2A 41.46(5) 1_655 1_655 ?
O1A Na1A Na2A 141.07(5) . 1_655 ?
O4A Na1A Na2A 79.76(6) . 1_655 ?
O11A Na1A Na2A 92.86(5) 2_666 1_655 ?
O5A Na1A Na2A 43.03(4) 2_656 1_655 ?
O2A Na1A Na2A 137.67(4) 1_545 1_655 ?
O6A Na1A Na2A 138.19(5) 1_655 . ?
O1A Na1A Na2A 38.87(4) . . ?
O4A Na1A Na2A 102.57(6) . . ?
O11A Na1A Na2A 84.73(5) 2_666 . ?
O5A Na1A Na2A 136.93(5) 2_656 . ?
O2A Na1A Na2A 42.19(4) 1_545 . ?
Na2A Na1A Na2A 177.56(4) 1_655 . ?
O6A Na1A H12A 89.4(7) 1_655 . ?
O1A Na1A H12A 17.6(7) . . ?
O4A Na1A H12A 100.5(7) . . ?
O11A Na1A H12A 65.2(8) 2_666 . ?
O5A Na1A H12A 162.5(8) 2_656 . ?
O2A Na1A H12A 89.3(7) 1_545 . ?
Na2A Na1A H12A 129.8(7) 1_655 . ?
Na2A Na1A H12A 49.3(7) . . ?
O1A Na2A O42A 88.35(7) . . ?
O1A Na2A O3A 83.83(8) . . ?
O42A Na2A O3A 153.07(7) . . ?
O1A Na2A O6A 101.41(7) . . ?
O42A Na2A O6A 80.49(6) . . ?
O3A Na2A O6A 75.91(7) . . ?
O1A Na2A O2A 83.09(6) . 1_545 ?
O42A Na2A O2A 95.89(6) . 1_545 ?
O3A Na2A O2A 108.63(7) . 1_545 ?
O6A Na2A O2A 174.06(7) . 1_545 ?
O1A Na2A O5A 177.38(7) . 2_556 ?
O42A Na2A O5A 93.97(6) . 2_556 ?
O3A Na2A O5A 94.60(7) . 2_556 ?
O6A Na2A O5A 80.20(6) . 2_556 ?
O2A Na2A O5A 95.44(6) 1_545 2_556 ?
O1A Na2A Na1A 140.42(5) . 1_455 ?
O42A Na2A Na1A 88.96(5) . 1_455 ?
O3A Na2A Na1A 81.01(6) . 1_455 ?
O6A Na2A Na1A 39.36(4) . 1_455 ?
O2A Na2A Na1A 136.44(5) 1_545 1_455 ?
O5A Na2A Na1A 41.00(4) 2_556 1_455 ?
O1A Na2A Na1A 39.52(5) . . ?
O42A Na2A Na1A 93.46(5) . . ?
O3A Na2A Na1A 96.68(6) . . ?
O6A Na2A Na1A 140.88(5) . . ?
O2A Na2A Na1A 43.59(4) 1_545 . ?
O5A Na2A Na1A 138.93(5) 2_556 . ?
Na1A Na2A Na1A 177.56(4) 1_455 . ?
O1A Na2A H62A 93.5(7) . . ?
O42A Na2A H62A 64.2(8) . . ?
O3A Na2A H62A 90.6(8) . . ?
O6A Na2A H62A 17.7(8) . . ?
O2A Na2A H62A 159.9(8) 1_545 . ?
O5A Na2A H62A 88.6(7) 2_556 . ?
Na1A Na2A H62A 50.6(7) 1_455 . ?
Na1A Na2A H62A 130.5(7) . . ?
C2A O2A Na2A 131.92(13) . 1_565 ?
C2A O2A Na1A 116.73(13) . 1_565 ?
Na2A O2A Na1A 94.23(6) 1_565 1_565 ?
C2A O2A H2A 105(2) . . ?
Na2A O2A H2A 112(2) 1_565 . ?
Na1A O2A H2A 89(2) 1_565 . ?
C5A O5A Na1A 130.95(13) . 2_656 ?
C5A O5A Na2A 117.77(13) . 2_556 ?
Na1A O5A Na2A 95.97(6) 2_656 2_556 ?
C5A O5A H5A 103(2) . . ?
Na1A O5A H5A 110(2) 2_656 . ?
Na2A O5A H5A 93(2) 2_556 . ?
C11A O11A Na1A 129.06(13) . 2_666 ?
C41A O42A Na2A 127.91(13) . . ?
C6A C1A C2A 119.18(18) . . ?
C6A C1A C11A 120.85(17) . . ?
C2A C1A C11A 119.96(17) . . ?
O2A C2A C3A 119.03(17) . . ?
O2A C2A C1A 121.16(18) . . ?
C3A C2A C1A 119.81(18) . . ?
C2A C3A C4A 120.93(18) . . ?
C2A C3A H3A 119.5 . . ?
C4A C3A H3A 119.5 . . ?
C3A C4A C5A 119.05(18) . . ?
C3A C4A C41A 120.67(17) . . ?
C5A C4A C41A 120.28(17) . . ?
O5A C5A C6A 119.58(17) . . ?
O5A C5A C4A 120.28(17) . . ?
C6A C5A C4A 120.15(18) . . ?
C5A C6A C1A 120.87(18) . . ?
C5A C6A H6A 119.6 . . ?
C1A C6A H6A 119.6 . . ?
O12A C11A O11A 123.26(19) . . ?
O12A C11A C1A 119.45(18) . . ?
O11A C11A C1A 117.29(17) . . ?
O41A C41A O42A 123.24(19) . . ?
O41A C41A C4A 119.56(18) . . ?
O42A C41A C4A 117.20(18) . . ?
Na2A O1A Na1A 101.62(7) . . ?
Na2A O1A H11A 118(2) . . ?
Na1A O1A H11A 118(2) . . ?
Na2A O1A H12A 116(2) . . ?
Na1A O1A H12A 97(2) . . ?
H11A O1A H12A 105(3) . . ?
Na2A O3A H31A 105(2) . . ?
Na2A O3A H32A 98(3) . . ?
H31A O3A H32A 109(3) . . ?
Na1A O4A H41A 128(2) . . ?
Na1A O4A H42A 108(2) . . ?
H41A O4A H42A 108(3) . . ?
Na1A O6A Na2A 99.19(7) 1_455 . ?
Na1A O6A H61A 116(2) 1_455 . ?
Na2A O6A H61A 121(2) . . ?
Na1A O6A H62A 121(2) 1_455 . ?
Na2A O6A H62A 92(2) . . ?
H61A O6A H62A 106(3) . . ?
O1B Na1B O11B 87.44(7) . 2_667 ?
O1B Na1B O4B 83.70(8) . . ?
O11B Na1B O4B 151.34(7) 2_667 . ?
O1B Na1B O6B 101.33(7) . 1_655 ?
O11B Na1B O6B 79.29(6) 2_667 1_655 ?
O4B Na1B O6B 75.85(7) . 1_655 ?
O1B Na1B O2B 82.83(6) . 1_545 ?
O11B Na1B O2B 99.42(6) 2_667 1_545 ?
O4B Na1B O2B 106.40(7) . 1_545 ?
O6B Na1B O2B 175.53(7) 1_655 1_545 ?
O1B Na1B O5B 177.56(7) . 2_657 ?
O11B Na1B O5B 93.37(6) 2_667 2_657 ?
O4B Na1B O5B 96.63(7) . 2_657 ?
O6B Na1B O5B 81.08(6) 1_655 2_657 ?
O2B Na1B O5B 94.76(6) 1_545 2_657 ?
O1B Na1B Na2B 141.10(5) . 1_655 ?
O11B Na1B Na2B 89.07(5) 2_667 1_655 ?
O4B Na1B Na2B 81.09(6) . 1_655 ?
O6B Na1B Na2B 40.15(4) 1_655 1_655 ?
O2B Na1B Na2B 135.86(5) 1_545 1_655 ?
O5B Na1B Na2B 41.26(4) 2_657 1_655 ?
O1B Na1B Na2B 38.91(5) . . ?
O11B Na1B Na2B 93.82(5) 2_667 . ?
O4B Na1B Na2B 96.17(6) . . ?
O6B Na1B Na2B 140.20(5) 1_655 . ?
O2B Na1B Na2B 43.93(4) 1_545 . ?
O5B Na1B Na2B 138.69(4) 2_657 . ?
Na2B Na1B Na2B 177.09(3) 1_655 . ?
O6B Na2B O3B 75.97(7) . . ?
O6B Na2B O1B 99.91(7) . . ?
O3B Na2B O1B 89.85(8) . . ?
O6B Na2B O42B 83.29(7) . . ?
O3B Na2B O42B 156.14(7) . . ?
O1B Na2B O42B 82.13(7) . . ?
O6B Na2B O5B 84.47(6) . 2_557 ?
O3B Na2B O5B 95.57(7) . 2_557 ?
O1B Na2B O5B 173.75(7) . 2_557 ?
O42B Na2B O5B 94.02(6) . 2_557 ?
O6B Na2B O2B 173.83(7) . 1_545 ?
O3B Na2B O2B 110.19(7) . 1_545 ?
O1B Na2B O2B 80.06(6) . 1_545 ?
O42B Na2B O2B 90.60(6) . 1_545 ?
O5B Na2B O2B 95.11(6) 2_557 1_545 ?
O6B Na2B Na1B 42.03(4) . 1_455 ?
O3B Na2B Na1B 80.13(6) . 1_455 ?
O1B Na2B Na1B 141.91(5) . 1_455 ?
O42B Na2B Na1B 92.39(5) . 1_455 ?
O5B Na2B Na1B 42.79(4) 2_557 1_455 ?
O2B Na2B Na1B 137.90(4) 1_545 1_455 ?
O6B Na2B Na1B 137.45(5) . . ?
O3B Na2B Na1B 102.63(6) . . ?
O1B Na2B Na1B 37.90(4) . . ?
O42B Na2B Na1B 84.71(5) . . ?
O5B Na2B Na1B 137.10(5) 2_557 . ?
O2B Na2B Na1B 42.16(4) 1_545 . ?
Na1B Na2B Na1B 177.09(4) 1_455 . ?
O6B Na2B H12B 90.6(8) . . ?
O3B Na2B H12B 101.8(8) . . ?
O1B Na2B H12B 17.3(8) . . ?
O42B Na2B H12B 66.3(8) . . ?
O5B Na2B H12B 160.2(8) 2_557 . ?
O2B Na2B H12B 87.7(7) 1_545 . ?
Na1B Na2B H12B 131.4(8) 1_455 . ?
Na1B Na2B H12B 47.4(8) . . ?
C2B O2B Na1B 133.28(13) . 1_565 ?
C2B O2B Na2B 117.80(13) . 1_565 ?
Na1B O2B Na2B 93.92(5) 1_565 1_565 ?
C2B O2B H2B 103(2) . . ?
Na1B O2B H2B 108(2) 1_565 . ?
Na2B O2B H2B 94(2) 1_565 . ?
C5B O5B Na2B 129.53(13) . 2_557 ?
C5B O5B Na1B 116.68(13) . 2_657 ?
Na2B O5B Na1B 95.95(6) 2_557 2_657 ?
C5B O5B H5B 104(2) . . ?
Na2B O5B H5B 113(2) 2_557 . ?
Na1B O5B H5B 91(2) 2_657 . ?
C11B O11B Na1B 130.23(14) . 2_667 ?
C41B O42B Na2B 126.83(13) . . ?
C6B C1B C2B 119.19(18) . . ?
C6B C1B C11B 120.48(17) . . ?
C2B C1B C11B 120.33(17) . . ?
O2B C2B C3B 119.23(17) . . ?
O2B C2B C1B 120.81(18) . . ?
C3B C2B C1B 119.95(18) . . ?
C2B C3B C4B 121.00(18) . . ?
C2B C3B H3B 119.5 . . ?
C4B C3B H3B 119.5 . . ?
C3B C4B C5B 118.92(18) . . ?
C3B C4B C41B 121.25(17) . . ?
C5B C4B C41B 119.83(17) . . ?
O5B C5B C6B 119.16(17) . . ?
O5B C5B C4B 120.74(18) . . ?
C6B C5B C4B 120.10(17) . . ?
C5B C6B C1B 120.83(18) . . ?
C5B C6B H6B 119.6 . . ?
C1B C6B H6B 119.6 . . ?
O12B C11B O11B 123.83(19) . . ?
O12B C11B C1B 118.97(17) . . ?
O11B C11B C1B 117.19(18) . . ?
O41B C41B O42B 123.15(19) . . ?
O41B C41B C4B 119.68(18) . . ?
O42B C41B C4B 117.16(17) . . ?
Na1B O1B Na2B 103.19(7) . . ?
Na1B O1B H11B 111(2) . . ?
Na2B O1B H11B 125(2) . . ?
Na1B O1B H12B 112(2) . . ?
Na2B O1B H12B 97(2) . . ?
H11B O1B H12B 107(3) . . ?
Na2B O3B H31B 130(2) . . ?
Na2B O3B H32B 111(2) . . ?
H31B O3B H32B 102(3) . . ?
Na1B O4B H41B 101(3) . . ?
Na1B O4B H42B 106(2) . . ?
H41B O4B H42B 112(3) . . ?
Na2B O6B Na1B 97.82(7) . 1_455 ?
Na2B O6B H61B 118(2) . . ?
Na1B O6B H61B 118(2) 1_455 . ?
Na2B O6B H62B 122(2) . . ?
Na1B O6B H62B 96(2) 1_455 . ?
H61B O6B H62B 103(3) . . ?

loop_
_geom_bond_atom_site_label_1
_geom_bond_atom_site_label_2
_geom_bond_distance
_geom_bond_site_symmetry_2
_geom_bond_publ_flag
Na1A O6A 2.3519(19) 1_655 ?
Na1A O1A 2.3797(19) . ?
Na1A O4A 2.386(2) . ?
Na1A O11A 2.4019(18) 2_666 ?
Na1A O5A 2.4149(17) 2_656 ?
Na1A O2A 2.5325(18) 1_545 ?
Na1A Na2A 3.6612(13) 1_655 ?
Na1A Na2A 3.6631(13) . ?
Na1A H12A 2.60(3) . ?
Na2A O1A 2.3466(19) . ?
Na2A O42A 2.3854(18) . ?
Na2A O3A 2.445(2) . ?
Na2A O6A 2.4554(19) . ?
Na2A O2A 2.4666(17) 1_545 ?
Na2A O5A 2.5121(18) 2_556 ?
Na2A H62A 2.61(3) . ?
O2A C2A 1.369(2) . ?
O2A H2A 0.84(4) . ?
O5A C5A 1.374(2) . ?
O5A H5A 0.89(4) . ?
O11A C11A 1.268(2) . ?
O12A C11A 1.257(2) . ?
O41A C41A 1.251(2) . ?
O42A C41A 1.272(2) . ?
C1A C6A 1.394(3) . ?
C1A C2A 1.408(3) . ?
C1A C11A 1.502(3) . ?
C2A C3A 1.387(3) . ?
C3A C4A 1.392(3) . ?
C3A H3A 0.9300 . ?
C4A C5A 1.408(3) . ?
C4A C41A 1.502(3) . ?
C5A C6A 1.380(3) . ?
C6A H6A 0.9300 . ?
O1A H11A 0.79(3) . ?
O1A H12A 0.79(3) . ?
O3A H31A 0.93(4) . ?
O3A H32A 0.88(4) . ?
O4A H41A 0.90(4) . ?
O4A H42A 0.87(4) . ?
O6A H61A 0.77(3) . ?
O6A H62A 0.79(3) . ?
Na1B O1B 2.3272(19) . ?
Na1B O11B 2.3951(18) 2_667 ?
Na1B O4B 2.451(2) . ?
Na1B O6B 2.4578(19) 1_655 ?
Na1B O2B 2.4813(17) 1_545 ?
Na1B O5B 2.4836(18) 2_657 ?
Na1B Na2B 3.6366(13) 1_655 ?
Na1B Na2B 3.6883(13) . ?
Na2B O6B 2.3669(19) . ?
Na2B O3B 2.373(2) . ?
Na2B O1B 2.3794(19) . ?
Na2B O42B 2.3948(17) . ?
Na2B O5B 2.4114(17) 2_557 ?
Na2B O2B 2.5647(18) 1_545 ?
Na2B H12B 2.59(3) . ?
O2B C2B 1.374(2) . ?
O2B H2B 0.84(3) . ?
O5B C5B 1.372(2) . ?
O5B H5B 0.84(4) . ?
O11B C11B 1.265(2) . ?
O12B C11B 1.256(2) . ?
O41B C41B 1.255(2) . ?
O42B C41B 1.268(2) . ?
C1B C6B 1.388(3) . ?
C1B C2B 1.406(3) . ?
C1B C11B 1.504(3) . ?
C2B C3B 1.388(3) . ?
C3B C4B 1.389(3) . ?
C3B H3B 0.9300 . ?
C4B C5B 1.408(3) . ?
C4B C41B 1.500(3) . ?
C5B C6B 1.388(3) . ?
C6B H6B 0.9300 . ?
O1B H11B 0.77(3) . ?
O1B H12B 0.77(4) . ?
O3B H31B 0.93(4) . ?
O3B H32B 0.87(4) . ?
O4B H41B 0.91(5) . ?
O4B H42B 0.88(4) . ?
O6B H61B 0.78(3) . ?
O6B H62B 0.83(4) . ?

loop_
_geom_hbond_atom_site_label_D
_geom_hbond_atom_site_label_H
_geom_hbond_atom_site_label_A
_geom_hbond_distance_DH
_geom_hbond_distance_HA
_geom_hbond_distance_DA
_geom_hbond_angle_DHA
_geom_hbond_site_symmetry_A
_geom_hbond_publ_flag
O2A H2A O11A 0.84(4) 1.71(3) 2.487(2) 155(3) . yes
O5A H5A O42A 0.89(4) 1.64(4) 2.476(2) 156(3) . yes
O1A H11A O12B 0.79(3) 2.12(3) 2.852(2) 156(3) 1_544 yes
O3A H31A O12B 0.93(4) 1.92(4) 2.826(3) 166(3) 1_544 yes
O3A H32A O4A 0.88(4) 1.98(4) 2.856(3) 177(4) 1_455 yes
O4A H41A O4B 0.90(4) 1.79(4) 2.692(2) 177(4) 2_646 yes
O4A H42A O41B 0.87(4) 1.93(4) 2.722(2) 151(3) 2_656 yes
O6A H61A O41B 0.77(3) 2.21(3) 2.933(2) 155(3) 2_556 yes
O6A H62A O41A 0.79(3) 1.95(4) 2.730(2) 169(3) . yes
O2B H2B O11B 0.84(3) 1.70(3) 2.492(2) 156(3) . yes
O5B H5B O42B 0.84(4) 1.68(3) 2.469(2) 156(3) . yes
O1B H11B O12A 0.77(3) 2.09(3) 2.840(2) 165(3) 1_545 yes
O3B H31B O3A 0.93(4) 1.76(4) 2.687(3) 174(4) 2_546 yes
O3B H32B O41A 0.87(4) 1.93(4) 2.710(2) 149(3) 2_556 yes
O4B H41B O3B 0.91(5) 1.95(5) 2.852(3) 174(4) 1_655 yes
O4B H42B O12A 0.88(4) 1.98(4) 2.841(3) 166(4) 1_545 yes
O6B H61B O41A 0.78(3) 2.25(3) 2.956(2) 152(3) 2_556 yes
O6B H62B O11B 0.83(4) 2.65(4) 3.097(2) 115(3) 2_567 yes
O6B H62B O12B 0.83(4) 1.94(4) 2.756(2) 168(3) 2_567 yes
